data_7000715
loop_
_publ_author_name
'Morgan, Brad P.'
'Galdamez, Gabriela A.'
'Gilliard, Jr., Robert J.'
'Smith, Rhett C.'

_publ_section_title
;
 Canopied trans-chelating bis(N-heterocyclic carbene) ligand:
 synthesis, structure and catalysis
;
_journal_issue 11
_journal_name_full 'Dalton Transactions'
_journal_page_first 2020
_journal_page_last 2028
_journal_paper_doi 10.1039/b815739a
_journal_year 2009
_chemical_formula_moiety 'C34 H38 Br0.57 Cl1.43 N4 Pd, C7 H8'
_chemical_formula_sum 'C41 H46 Br0.57 Cl1.43 N4 Pd'
_chemical_formula_weight 797.46
_space_group_IT_number 2
_symmetry_cell_setting triclinic
_symmetry_space_group_name_Hall '-P 1'
_symmetry_space_group_name_H-M 'P -1'
_atom_sites_solution_hydrogens geom
_atom_sites_solution_primary direct
_atom_sites_solution_secondary difmap
_audit_creation_method SHELXL-97
_cell_angle_alpha 109.66(3)
_cell_angle_beta 91.31(3)
_cell_angle_gamma 111.21(3)
_cell_formula_units_Z 2
_cell_length_a 10.392(2)
_cell_length_b 13.675(3)
_cell_length_c 15.092(3)
_cell_measurement_reflns_used 4694
_cell_measurement_temperature 153(2)
_cell_measurement_theta_max 26.3732
_cell_measurement_theta_min 2.1313
_cell_volume 1857.2(9)
_computing_cell_refinement 'CrystalClear (Rigaku/MSC,2001)'
_computing_data_collection 'CrystalClear (Rigaku/MSC,2001)'
_computing_data_reduction 'CrystalClear (Rigaku/MSC,2001)'
_computing_molecular_graphics 'SHELXTL 6.10 (Bruker AXS,2000)'
_computing_publication_material 'SHELXTL 6.10 (Bruker AXS,2000)'
_computing_structure_refinement 'SHELXTL 6.10 (Bruker AXS,2000)'
_computing_structure_solution 'SHELXTL 6.10 (Bruker AXS,2000)'
_diffrn_ambient_temperature 153(2)
_diffrn_detector_area_resol_mean 14.6306
_diffrn_measured_fraction_theta_full 0.988
_diffrn_measured_fraction_theta_max 0.988
_diffrn_measurement_details
;
scan:
Number of images: 260
Slice: -40.0000 - 90.0000
Image width: 0.5000
Exp time: 15.0000
Rotation axis: Omega
Omega: 0.0000
Chi: 45.0000
Phi: 0.0000
XTD: 27.6329
2theta: -0.3627
scan:
Number of images: 220
Slice: -40.0000 - 90.0000
Image width: 0.5000
Exp time: 15.0000
Rotation axis: Omega
Omega: 0.0000
Chi: 45.0000
Phi: 90.0000
XTD: 27.6329
2theta: -0.3627

;
_diffrn_measurement_device
;
Mercury CCD (2x2 bin mode)
;
_diffrn_measurement_device_details
;
AFC8: Eulerian 3 circle
;
_diffrn_measurement_method omega
_diffrn_radiation_detector CCD
_diffrn_radiation_monochromator 'Graphite Monochromator'
_diffrn_radiation_source 'Sealed Tube'
_diffrn_radiation_type MoK\a
_diffrn_radiation_wavelength 0.71073
_diffrn_reflns_av_R_equivalents 0.0424
_diffrn_reflns_av_sigmaI/netI 0.0737
_diffrn_reflns_limit_h_max 12
_diffrn_reflns_limit_h_min -10
_diffrn_reflns_limit_k_max 14
_diffrn_reflns_limit_k_min -16
_diffrn_reflns_limit_l_max 18
_diffrn_reflns_limit_l_min -18
_diffrn_reflns_number 13822
_diffrn_reflns_reduction_process 'Lp corrections applied'
_diffrn_reflns_theta_full 25.10
_diffrn_reflns_theta_max 25.10
_diffrn_reflns_theta_min 2.43
_diffrn_standards_decay_% 0
_diffrn_standards_interval_count 0
_diffrn_standards_interval_time 0
_diffrn_standards_number 0
_exptl_absorpt_coefficient_mu 1.250
_exptl_absorpt_correction_T_max 0.8852
_exptl_absorpt_correction_T_min 0.7705
_exptl_absorpt_correction_type multi-scan
_exptl_absorpt_process_details 'REQAB, Rigaku/MSC, The Woodlands, TX, USA, 1999.'
_exptl_crystal_colour colourless
_exptl_crystal_density_diffrn 1.426
_exptl_crystal_density_method 'not measured'
_exptl_crystal_description chip
_exptl_crystal_F_000 821
_exptl_crystal_size_max 0.22
_exptl_crystal_size_mid 0.17
_exptl_crystal_size_min 0.10
_platon_squeeze_details
;
;
_refine_diff_density_max 1.086
_refine_diff_density_min -0.791
_refine_diff_density_rms 0.114
_refine_ls_extinction_method none
_refine_ls_goodness_of_fit_ref 1.024
_refine_ls_hydrogen_treatment constr
_refine_ls_matrix_type full
_refine_ls_number_parameters 473
_refine_ls_number_reflns 6539
_refine_ls_number_restraints 6
_refine_ls_restrained_S_all 1.025
_refine_ls_R_factor_all 0.0922
_refine_ls_R_factor_gt 0.0583
_refine_ls_shift/su_max 0.000
_refine_ls_shift/su_mean 0.000
_refine_ls_structure_factor_coef Fsqd
_refine_ls_weighting_details 'calc w=1/[\s^2^(Fo^2^)+(0.0010P)^2^+9.5800P] where P=(Fo^2^+2Fc^2^)/3'
_refine_ls_weighting_scheme calc
_refine_ls_wR_factor_gt 0.1073
_refine_ls_wR_factor_ref 0.1196
_reflns_number_gt 4343
_reflns_number_total 6539
_reflns_threshold_expression >2sigma(I)
_cod_data_source_file b815739a.txt
_cod_data_source_block {X2Pd{1}}CH3Ph
_cod_original_cell_volume 1857.2(6)
_cod_original_sg_symbol_H-M P-1
_cod_database_code 7000715

loop_
_symmetry_equiv_pos_as_xyz
'x, y, z'
'-x, -y, -z'

loop_
_atom_site_label
_atom_site_type_symbol
_atom_site_fract_x
_atom_site_fract_y
_atom_site_fract_z
_atom_site_U_iso_or_equiv
_atom_site_adp_type
_atom_site_occupancy
_atom_site_symmetry_multiplicity
_atom_site_calc_flag
_atom_site_refinement_flags
_atom_site_disorder_assembly
_atom_site_disorder_group
Pd1 Pd 0.75099(6) 0.68261(5) 0.30786(3) 0.03243(16) Uani 1 1 d . . .
Br1 Br 0.50269(12) 0.61274(12) 0.28809(8) 0.0510(5) Uani 0.384(6) 1 d P . .
Br2 Br 0.99613(13) 0.76445(10) 0.32777(8) 0.0337(5) Uani 0.188(5) 1 d P . .
Cl1 Cl 0.50269(12) 0.61274(12) 0.28809(8) 0.0510(5) Uani 0.616(6) 1 d P . .
Cl2 Cl 0.99613(13) 0.76445(10) 0.32777(8) 0.0337(5) Uani 0.812(5) 1 d P . .
N1 N 0.7090(5) 0.5873(5) 0.0918(3) 0.0314(12) Uani 1 1 d . . .
N2 N 0.7849(6) 0.7684(5) 0.1453(4) 0.0408(14) Uani 1 1 d . . .
N3 N 0.8057(6) 0.7687(4) 0.5251(3) 0.0318(12) Uani 1 1 d . . .
N4 N 0.7162(5) 0.5880(4) 0.4656(3) 0.0258(11) Uani 1 1 d . . .
C1 C 0.8171(6) 0.3799(5) 0.2162(4) 0.0294(13) Uani 1 1 d . . .
H1 H 0.7215 0.3294 0.1992 0.035 Uiso 1 1 calc R . .
C2 C 0.8839(6) 0.4157(5) 0.3087(4) 0.0257(12) Uani 1 1 d . . .
C3 C 1.0238(6) 0.4891(5) 0.3325(4) 0.0322(14) Uani 1 1 d . . .
H3 H 1.0720 0.5137 0.3952 0.039 Uiso 1 1 calc R . .
C4 C 1.0944(7) 0.5272(5) 0.2656(4) 0.0332(14) Uani 1 1 d . . .
H4 H 1.1895 0.5787 0.2831 0.040 Uiso 1 1 calc R . .
C5 C 1.0262(6) 0.4900(5) 0.1742(4) 0.0302(13) Uani 1 1 d . . .
H5 H 1.0753 0.5153 0.1286 0.036 Uiso 1 1 calc R . .
C6 C 0.8853(6) 0.4156(5) 0.1471(4) 0.0267(13) Uani 1 1 d . . .
C7 C 0.8153(6) 0.3708(5) 0.0454(4) 0.0308(14) Uani 1 1 d . . .
C8 C 0.8677(8) 0.3071(6) -0.0240(5) 0.0424(17) Uani 1 1 d . . .
H8 H 0.9460 0.2931 -0.0067 0.051 Uiso 1 1 calc R . .
C9 C 0.8061(9) 0.2631(6) -0.1194(5) 0.052(2) Uani 1 1 d . . .
H9 H 0.8439 0.2208 -0.1670 0.063 Uiso 1 1 calc R . .
C10 C 0.6909(8) 0.2807(6) -0.1448(5) 0.051(2) Uani 1 1 d . . .
H10 H 0.6471 0.2485 -0.2096 0.062 Uiso 1 1 calc R . .
C11 C 0.6393(7) 0.3450(6) -0.0762(5) 0.0453(18) Uani 1 1 d . . .
H11 H 0.5596 0.3569 -0.0941 0.054 Uiso 1 1 calc R . .
C12 C 0.7020(6) 0.3931(6) 0.0193(4) 0.0340(15) Uani 1 1 d . . .
C13 C 0.6488(7) 0.4714(6) 0.0897(4) 0.0376(16) Uani 1 1 d . . .
H13A H 0.5457 0.4419 0.0731 0.045 Uiso 1 1 calc R . .
H13B H 0.6710 0.4724 0.1542 0.045 Uiso 1 1 calc R . .
C14 C 0.7257(7) 0.6181(7) 0.0127(4) 0.0395(17) Uani 1 1 d . . .
H14 H 0.7078 0.5688 -0.0521 0.047 Uiso 1 1 calc R . .
C15 C 0.7715(7) 0.7297(7) 0.0454(5) 0.0434(18) Uani 1 1 d . . .
H15 H 0.7917 0.7754 0.0079 0.052 Uiso 1 1 calc R . .
C16 C 0.7461(6) 0.6783(6) 0.1730(4) 0.0321(15) Uani 1 1 d . . .
C17 C 0.8303(9) 0.8871(7) 0.2103(5) 0.057(2) Uani 1 1 d D . .
C18A C 0.7056(19) 0.9159(13) 0.1709(19) 0.049(6) Uani 0.479(17) 1 d PD . .
C18 C 0.726(2) 0.9393(16) 0.2384(19) 0.063(5) Uani 0.521(17) 1 d PD . .
C19 C 0.659(2) 0.9478(15) 0.1534(17) 0.075(7) Uani 0.479(17) 1 d PD . .
C19A C 0.7306(16) 1.0335(12) 0.2402(10) 0.050(5) Uani 0.521(17) 1 d PD . .
C20 C 0.626(2) 1.0691(18) 0.1927(17) 0.091(8) Uani 0.521(17) 1 d PD . .
C20A C 0.722(3) 1.047(3) 0.140(2) 0.167(19) Uani 0.479(17) 1 d PD . .
C21 C 0.5981(9) 1.0186(7) 0.6288(6) 0.063(2) Uani 1 1 d . . .
H21A H 0.6528 1.0905 0.6224 0.095 Uiso 1 1 calc R . .
H21B H 0.5646 1.0334 0.6902 0.095 Uiso 1 1 calc R . .
H21C H 0.5179 0.9748 0.5769 0.095 Uiso 1 1 calc R . .
C22 C 0.6879(8) 0.9535(6) 0.6241(5) 0.0467(18) Uani 1 1 d . . .
H22A H 0.6303 0.8789 0.6260 0.056 Uiso 1 1 calc R . .
H22B H 0.7626 0.9942 0.6807 0.056 Uiso 1 1 calc R . .
C23 C 0.7537(8) 0.9367(6) 0.5359(5) 0.0472(18) Uani 1 1 d . . .
H23A H 0.7972 1.0104 0.5286 0.057 Uiso 1 1 calc R . .
H23B H 0.6790 0.8859 0.4801 0.057 Uiso 1 1 calc R . .
C24 C 0.8639(8) 0.8875(5) 0.5341(5) 0.0414(17) Uani 1 1 d . . .
H24A H 0.9139 0.8938 0.4799 0.050 Uiso 1 1 calc R . .
H24B H 0.9331 0.9328 0.5935 0.050 Uiso 1 1 calc R . .
C25 C 0.7589(6) 0.6793(5) 0.4413(4) 0.0269(13) Uani 1 1 d . . .
C26 C 0.7887(7) 0.7310(6) 0.6017(4) 0.0324(14) Uani 1 1 d . . .
H26 H 0.8129 0.7770 0.6677 0.039 Uiso 1 1 calc R . .
C27 C 0.7324(6) 0.6188(6) 0.5644(4) 0.0323(14) Uani 1 1 d . . .
H27 H 0.7081 0.5692 0.5984 0.039 Uiso 1 1 calc R . .
C28 C 0.6477(7) 0.4717(5) 0.3956(4) 0.0338(14) Uani 1 1 d . . .
H28A H 0.6647 0.4713 0.3312 0.041 Uiso 1 1 calc R . .
H28B H 0.5454 0.4453 0.3951 0.041 Uiso 1 1 calc R . .
C29 C 0.6995(6) 0.3910(5) 0.4165(4) 0.0299(13) Uani 1 1 d . . .
C30 C 0.6344(7) 0.3386(5) 0.4779(4) 0.0354(15) Uani 1 1 d . . .
H30 H 0.5550 0.3506 0.5012 0.042 Uiso 1 1 calc R . .
C31 C 0.6833(8) 0.2695(6) 0.5055(5) 0.0440(17) Uani 1 1 d . . .
H31 H 0.6370 0.2338 0.5467 0.053 Uiso 1 1 calc R . .
C32 C 0.7991(8) 0.2529(5) 0.4731(5) 0.0422(17) Uani 1 1 d . . .
H32 H 0.8359 0.2089 0.4943 0.051 Uiso 1 1 calc R . .
C33 C 0.8624(7) 0.3007(5) 0.4088(5) 0.0398(16) Uani 1 1 d . . .
H33 H 0.9402 0.2867 0.3847 0.048 Uiso 1 1 calc R . .
C34 C 0.8127(6) 0.3694(5) 0.3793(4) 0.0283(13) Uani 1 1 d . . .
C35 C 0.6631(16) 0.8205(14) 0.8466(7) 0.099(4) Uani 1 1 d . . .
C36 C 0.6472(11) 0.7108(9) 0.8143(5) 0.069(3) Uani 1 1 d . . .
H36 H 0.5559 0.6526 0.7949 0.083 Uiso 1 1 calc R . .
C37 C 0.7608(10) 0.6837(7) 0.8095(5) 0.0493(19) Uani 1 1 d . . .
H37 H 0.7485 0.6066 0.7848 0.059 Uiso 1 1 calc R . .
C38 C 0.8961(10) 0.7682(7) 0.8406(5) 0.055(2) Uani 1 1 d . . .
H38 H 0.9756 0.7490 0.8378 0.066 Uiso 1 1 calc R . .
C39 C 0.9124(11) 0.8810(7) 0.8759(5) 0.067(3) Uani 1 1 d . . .
H39 H 1.0037 0.9390 0.8968 0.080 Uiso 1 1 calc R . .
C40 C 0.797(2) 0.9096(11) 0.8807(7) 0.105(5) Uani 1 1 d . . .
C41 C 0.7916(15) 1.0256(9) 0.9152(7) 0.050(4) Uani 0.60 1 d P . .
C41A C 0.580(2) 0.894(3) 0.8594(16) 0.090(9) Uani 0.40 1 d P . .

loop_
_atom_site_aniso_label
_atom_site_aniso_U_11
_atom_site_aniso_U_22
_atom_site_aniso_U_33
_atom_site_aniso_U_23
_atom_site_aniso_U_13
_atom_site_aniso_U_12
Pd1 0.0397(3) 0.0520(3) 0.0212(3) 0.0211(2) 0.0127(2) 0.0278(2)
Br1 0.0353(7) 0.1045(11) 0.0325(7) 0.0364(7) 0.0142(5) 0.0377(7)
Br2 0.0365(8) 0.0431(8) 0.0267(7) 0.0165(6) 0.0111(5) 0.0174(6)
Cl1 0.0353(7) 0.1045(11) 0.0325(7) 0.0364(7) 0.0142(5) 0.0377(7)
Cl2 0.0365(8) 0.0431(8) 0.0267(7) 0.0165(6) 0.0111(5) 0.0174(6)
N1 0.033(3) 0.060(4) 0.014(3) 0.019(3) 0.008(2) 0.027(3)
N2 0.057(4) 0.069(4) 0.027(3) 0.034(3) 0.024(3) 0.043(3)
N3 0.045(3) 0.042(3) 0.017(3) 0.015(2) 0.010(2) 0.023(3)
N4 0.031(3) 0.040(3) 0.016(2) 0.015(2) 0.007(2) 0.019(2)
C1 0.019(3) 0.040(3) 0.030(3) 0.014(3) 0.003(2) 0.012(3)
C2 0.021(3) 0.033(3) 0.028(3) 0.012(3) 0.004(2) 0.014(2)
C3 0.034(4) 0.035(3) 0.025(3) 0.008(3) -0.001(3) 0.014(3)
C4 0.026(3) 0.039(4) 0.034(4) 0.014(3) 0.003(3) 0.011(3)
C5 0.023(3) 0.035(3) 0.036(3) 0.017(3) 0.010(3) 0.012(3)
C6 0.027(3) 0.030(3) 0.023(3) 0.009(3) 0.006(2) 0.011(2)
C7 0.025(3) 0.033(3) 0.032(3) 0.015(3) 0.008(3) 0.005(3)
C8 0.054(5) 0.043(4) 0.034(4) 0.015(3) 0.020(3) 0.021(3)
C9 0.077(6) 0.047(4) 0.038(4) 0.021(4) 0.032(4) 0.023(4)
C10 0.053(5) 0.052(4) 0.030(4) 0.017(3) 0.003(3) -0.001(4)
C11 0.034(4) 0.066(5) 0.032(4) 0.022(4) 0.005(3) 0.012(3)
C12 0.022(3) 0.050(4) 0.024(3) 0.017(3) 0.004(3) 0.006(3)
C13 0.028(4) 0.072(5) 0.023(3) 0.026(3) 0.009(3) 0.022(3)
C14 0.041(4) 0.076(5) 0.021(3) 0.028(4) 0.013(3) 0.035(4)
C15 0.050(4) 0.084(6) 0.031(4) 0.042(4) 0.021(3) 0.045(4)
C16 0.033(4) 0.062(4) 0.025(3) 0.026(3) 0.016(3) 0.034(3)
C17 0.098(7) 0.058(5) 0.044(4) 0.028(4) 0.035(4) 0.055(5)
C18A 0.050(11) 0.023(9) 0.080(17) 0.016(10) -0.001(10) 0.024(7)
C18 0.082(14) 0.047(10) 0.071(15) 0.019(10) 0.029(12) 0.036(9)
C19 0.074(15) 0.031(11) 0.111(19) 0.017(11) -0.002(13) 0.022(10)
C19A 0.058(10) 0.045(9) 0.049(9) 0.005(7) 0.009(7) 0.034(8)
C20 0.087(15) 0.138(18) 0.16(2) 0.123(18) 0.075(15) 0.096(15)
C20A 0.11(3) 0.20(3) 0.16(3) 0.14(3) -0.05(2) -0.03(2)
C21 0.069(6) 0.057(5) 0.072(6) 0.023(5) 0.016(5) 0.033(4)
C22 0.057(5) 0.036(4) 0.043(4) 0.010(3) 0.016(4) 0.017(3)
C23 0.079(6) 0.040(4) 0.032(4) 0.014(3) 0.008(4) 0.033(4)
C24 0.054(5) 0.038(4) 0.036(4) 0.018(3) 0.019(3) 0.018(3)
C25 0.031(3) 0.044(4) 0.015(3) 0.013(3) 0.006(2) 0.023(3)
C26 0.042(4) 0.054(4) 0.012(3) 0.016(3) 0.008(3) 0.026(3)
C27 0.039(4) 0.052(4) 0.018(3) 0.018(3) 0.010(3) 0.026(3)
C28 0.031(4) 0.049(4) 0.028(3) 0.020(3) 0.010(3) 0.018(3)
C29 0.028(3) 0.037(3) 0.020(3) 0.010(3) 0.002(2) 0.008(3)
C30 0.037(4) 0.041(4) 0.027(3) 0.015(3) 0.007(3) 0.013(3)
C31 0.051(5) 0.044(4) 0.034(4) 0.022(3) 0.003(3) 0.010(3)
C32 0.055(5) 0.039(4) 0.033(4) 0.019(3) -0.007(3) 0.014(3)
C33 0.044(4) 0.039(4) 0.037(4) 0.014(3) 0.005(3) 0.018(3)
C34 0.028(3) 0.034(3) 0.023(3) 0.012(3) 0.002(2) 0.011(3)
C35 0.155(12) 0.171(13) 0.041(6) 0.044(8) 0.031(7) 0.136(11)
C36 0.093(7) 0.124(8) 0.030(4) 0.039(5) 0.022(4) 0.074(7)
C37 0.081(6) 0.069(5) 0.022(3) 0.027(3) 0.017(4) 0.044(5)
C38 0.096(7) 0.073(6) 0.025(4) 0.029(4) 0.022(4) 0.055(5)
C39 0.115(8) 0.060(5) 0.034(4) 0.023(4) 0.003(5) 0.041(5)
C40 0.253(17) 0.100(9) 0.029(5) 0.031(6) 0.038(8) 0.135(11)
C41 0.112(11) 0.022(5) 0.016(5) -0.005(4) -0.017(6) 0.039(6)
C41A 0.053(14) 0.21(3) 0.066(15) 0.072(18) 0.035(12) 0.093(18)

loop_
_atom_type_symbol
_atom_type_description
_atom_type_scat_dispersion_real
_atom_type_scat_dispersion_imag
_atom_type_scat_source
C C 0.0033 0.0016 'International Tables Vol C Tables 4.2.6.8 and 6.1.1.4'
H H 0.0000 0.0000 'International Tables Vol C Tables 4.2.6.8 and 6.1.1.4'
N N 0.0061 0.0033 'International Tables Vol C Tables 4.2.6.8 and 6.1.1.4'
Cl Cl 0.1484 0.1585 'International Tables Vol C Tables 4.2.6.8 and 6.1.1.4'
Pd Pd -0.9988 1.0072 'International Tables Vol C Tables 4.2.6.8 and 6.1.1.4'

loop_
_geom_angle_atom_site_label_1
_geom_angle_atom_site_label_2
_geom_angle_atom_site_label_3
_geom_angle
_geom_angle_site_symmetry_1
_geom_angle_site_symmetry_3
_geom_angle_publ_flag
C16 Pd1 C25 176.8(3) . . ?
C16 Pd1 Br2 88.08(18) . . ?
C25 Pd1 Br2 91.19(17) . . ?
C16 Pd1 Br1 90.69(18) . . ?
C25 Pd1 Br1 90.26(17) . . ?
Br2 Pd1 Br1 175.75(6) . . ?
C16 N1 C14 111.3(5) . . ?
C16 N1 C13 122.8(4) . . ?
C14 N1 C13 125.8(5) . . ?
C16 N2 C15 109.1(6) . . ?
C16 N2 C17 125.0(5) . . ?
C15 N2 C17 125.9(6) . . ?
C25 N3 C26 110.0(5) . . ?
C25 N3 C24 124.8(5) . . ?
C26 N3 C24 125.3(5) . . ?
C25 N4 C27 111.2(5) . . ?
C25 N4 C28 123.3(5) . . ?
C27 N4 C28 125.2(5) . . ?
C2 C1 C6 122.3(5) . . ?
C2 C1 H1 118.8 . . ?
C6 C1 H1 118.8 . . ?
C1 C2 C3 118.2(5) . . ?
C1 C2 C34 121.5(5) . . ?
C3 C2 C34 120.1(5) . . ?
C2 C3 C4 120.9(6) . . ?
C2 C3 H3 119.5 . . ?
C4 C3 H3 119.5 . . ?
C5 C4 C3 119.8(6) . . ?
C5 C4 H4 120.1 . . ?
C3 C4 H4 120.1 . . ?
C4 C5 C6 121.1(5) . . ?
C4 C5 H5 119.4 . . ?
C6 C5 H5 119.4 . . ?
C1 C6 C5 117.6(5) . . ?
C1 C6 C7 122.1(5) . . ?
C5 C6 C7 120.1(5) . . ?
C8 C7 C12 119.7(6) . . ?
C8 C7 C6 118.0(6) . . ?
C12 C7 C6 122.3(6) . . ?
C7 C8 C9 120.2(7) . . ?
C7 C8 H8 119.9 . . ?
C9 C8 H8 119.9 . . ?
C10 C9 C8 120.2(7) . . ?
C10 C9 H9 119.9 . . ?
C8 C9 H9 119.9 . . ?
C9 C10 C11 119.8(7) . . ?
C9 C10 H10 120.1 . . ?
C11 C10 H10 120.1 . . ?
C10 C11 C12 121.0(7) . . ?
C10 C11 H11 119.5 . . ?
C12 C11 H11 119.5 . . ?
C11 C12 C7 118.9(6) . . ?
C11 C12 C13 118.5(6) . . ?
C7 C12 C13 122.5(5) . . ?
N1 C13 C12 113.1(5) . . ?
N1 C13 H13A 109.0 . . ?
C12 C13 H13A 109.0 . . ?
N1 C13 H13B 109.0 . . ?
C12 C13 H13B 109.0 . . ?
H13A C13 H13B 107.8 . . ?
C15 C14 N1 106.4(6) . . ?
C15 C14 H14 126.8 . . ?
N1 C14 H14 126.8 . . ?
C14 C15 N2 107.9(5) . . ?
C14 C15 H15 126.1 . . ?
N2 C15 H15 126.1 . . ?
N1 C16 N2 105.3(5) . . ?
N1 C16 Pd1 127.8(4) . . ?
N2 C16 Pd1 126.8(5) . . ?
N2 C17 C18 120.8(11) . . ?
N2 C17 C18A 98.8(9) . . ?
C18 C17 C18A 34.9(9) . . ?
C19 C18A C18 113(3) . . ?
C19 C18A C19A 65.0(19) . . ?
C18 C18A C19A 56.0(15) . . ?
C19 C18A C17 164(2) . . ?
C18 C18A C17 64.6(16) . . ?
C19A C18A C17 104.3(14) . . ?
C19 C18A C20A 36(2) . . ?
C18 C18A C20A 109(2) . . ?
C19A C18A C20A 52.8(13) . . ?
C17 C18A C20A 128.4(14) . . ?
C18A C18 C19A 85.3(18) . . ?
C18A C18 C17 80.5(18) . . ?
C19A C18 C17 128.7(15) . . ?
C18A C18 C19 31.2(14) . . ?
C19A C18 C19 59.7(13) . . ?
C17 C18 C19 110.3(17) . . ?
C18A C19 C20A 122(3) . . ?
C18A C19 C19A 81(2) . . ?
C20A C19 C19A 70.6(16) . . ?
C18A C19 C18 35.6(19) . . ?
C20A C19 C18 115.7(19) . . ?
C19A C19 C18 51.6(11) . . ?
C18A C19 C20 141(3) . . ?
C20A C19 C20 50(2) . . ?
C19A C19 C20 59.9(12) . . ?
C18 C19 C20 107.7(15) . . ?
C18 C19A C19 68.7(13) . . ?
C18 C19A C18A 38.7(10) . . ?
C19 C19A C18A 33.5(10) . . ?
C18 C19A C20 132.8(18) . . ?
C19 C19A C20 70.6(14) . . ?
C18A C19A C20 104.1(15) . . ?
C18 C19A C20A 116(2) . . ?
C19 C19A C20A 54.0(15) . . ?
C18A C19A C20A 78(2) . . ?
C20 C19A C20A 50.3(17) . . ?
C20A C20 C19A 65.3(12) . . ?
C20A C20 C19 51.0(16) . . ?
C19A C20 C19 49.5(10) . . ?
C20 C20A C19 78.9(19) . . ?
C20 C20A C19A 64.5(17) . . ?
C19 C20A C19A 55.5(13) . . ?
C20 C20A C18A 93.7(15) . . ?
C19 C20A C18A 21.5(13) . . ?
C19A C20A C18A 49.4(11) . . ?
C22 C21 H21A 109.5 . . ?
C22 C21 H21B 109.5 . . ?
H21A C21 H21B 109.5 . . ?
C22 C21 H21C 109.5 . . ?
H21A C21 H21C 109.5 . . ?
H21B C21 H21C 109.5 . . ?
C21 C22 C23 112.7(6) . . ?
C21 C22 H22A 109.1 . . ?
C23 C22 H22A 109.1 . . ?
C21 C22 H22B 109.1 . . ?
C23 C22 H22B 109.1 . . ?
H22A C22 H22B 107.8 . . ?
C22 C23 C24 115.2(6) . . ?
C22 C23 H23A 108.5 . . ?
C24 C23 H23A 108.5 . . ?
C22 C23 H23B 108.5 . . ?
C24 C23 H23B 108.5 . . ?
H23A C23 H23B 107.5 . . ?
N3 C24 C23 113.4(6) . . ?
N3 C24 H24A 108.9 . . ?
C23 C24 H24A 108.9 . . ?
N3 C24 H24B 108.9 . . ?
C23 C24 H24B 108.9 . . ?
H24A C24 H24B 107.7 . . ?
N4 C25 N3 105.2(4) . . ?
N4 C25 Pd1 127.5(4) . . ?
N3 C25 Pd1 127.4(4) . . ?
C27 C26 N3 107.0(5) . . ?
C27 C26 H26 126.5 . . ?
N3 C26 H26 126.5 . . ?
C26 C27 N4 106.7(5) . . ?
C26 C27 H27 126.7 . . ?
N4 C27 H27 126.7 . . ?
N4 C28 C29 112.8(5) . . ?
N4 C28 H28A 109.0 . . ?
C29 C28 H28A 109.0 . . ?
N4 C28 H28B 109.0 . . ?
C29 C28 H28B 109.0 . . ?
H28A C28 H28B 107.8 . . ?
C30 C29 C34 119.0(6) . . ?
C30 C29 C28 118.5(6) . . ?
C34 C29 C28 122.5(5) . . ?
C31 C30 C29 121.4(6) . . ?
C31 C30 H30 119.3 . . ?
C29 C30 H30 119.3 . . ?
C32 C31 C30 119.7(6) . . ?
C32 C31 H31 120.2 . . ?
C30 C31 H31 120.2 . . ?
C31 C32 C33 119.9(6) . . ?
C31 C32 H32 120.1 . . ?
C33 C32 H32 120.1 . . ?
C32 C33 C34 120.9(6) . . ?
C32 C33 H33 119.5 . . ?
C34 C33 H33 119.5 . . ?
C29 C34 C33 119.0(5) . . ?
C29 C34 C2 123.1(5) . . ?
C33 C34 C2 117.9(5) . . ?
C36 C35 C40 121.4(11) . . ?
C36 C35 C41A 141.6(18) . . ?
C40 C35 C41A 96.9(16) . . ?
C37 C36 C35 120.4(11) . . ?
C37 C36 H36 119.8 . . ?
C35 C36 H36 119.8 . . ?
C36 C37 C38 120.7(9) . . ?
C36 C37 H37 119.7 . . ?
C38 C37 H37 119.7 . . ?
C39 C38 C37 118.9(9) . . ?
C39 C38 H38 120.5 . . ?
C37 C38 H38 120.5 . . ?
C40 C39 C38 120.9(11) . . ?
C40 C39 H39 119.6 . . ?
C38 C39 H39 119.6 . . ?
C39 C40 C35 117.6(10) . . ?
C39 C40 C41 129.4(15) . . ?
C35 C40 C41 112.9(14) . . ?

loop_
_geom_bond_atom_site_label_1
_geom_bond_atom_site_label_2
_geom_bond_distance
_geom_bond_site_symmetry_2
_geom_bond_publ_flag
Pd1 C16 2.015(6) . ?
Pd1 C25 2.031(5) . ?
Pd1 Br2 2.3470(16) . ?
Pd1 Br1 2.3768(15) . ?
N1 C16 1.343(8) . ?
N1 C14 1.389(7) . ?
N1 C13 1.467(8) . ?
N2 C16 1.360(8) . ?
N2 C15 1.405(8) . ?
N2 C17 1.474(9) . ?
N3 C25 1.353(7) . ?
N3 C26 1.407(7) . ?
N3 C24 1.469(8) . ?
N4 C25 1.343(7) . ?
N4 C27 1.394(7) . ?
N4 C28 1.473(8) . ?
C1 C2 1.386(8) . ?
C1 C6 1.397(7) . ?
C1 H1 0.9500 . ?
C2 C3 1.389(8) . ?
C2 C34 1.495(7) . ?
C3 C4 1.392(8) . ?
C3 H3 0.9500 . ?
C4 C5 1.373(8) . ?
C4 H4 0.9500 . ?
C5 C6 1.400(8) . ?
C5 H5 0.9500 . ?
C6 C7 1.501(8) . ?
C7 C8 1.382(8) . ?
C7 C12 1.399(9) . ?
C8 C9 1.393(10) . ?
C8 H8 0.9500 . ?
C9 C10 1.373(11) . ?
C9 H9 0.9500 . ?
C10 C11 1.374(10) . ?
C10 H10 0.9500 . ?
C11 C12 1.394(9) . ?
C11 H11 0.9500 . ?
C12 C13 1.508(9) . ?
C13 H13A 0.9900 . ?
C13 H13B 0.9900 . ?
C14 C15 1.325(10) . ?
C14 H14 0.9500 . ?
C15 H15 0.9500 . ?
C17 C18 1.499(18) . ?
C17 C18A 1.64(2) . ?
C18A C19 0.85(2) . ?
C18A C18 0.95(2) . ?
C18A C19A 1.52(2) . ?
C18A C20A 1.95(4) . ?
C18 C19A 1.26(2) . ?
C18 C19 1.50(3) . ?
C19 C20A 1.37(3) . ?
C19 C19A 1.39(2) . ?
C19 C20 1.73(2) . ?
C19A C20 1.58(2) . ?
C19A C20A 1.59(3) . ?
C20 C20A 1.35(4) . ?
C21 C22 1.494(10) . ?
C21 H21A 0.9800 . ?
C21 H21B 0.9800 . ?
C21 H21C 0.9800 . ?
C22 C23 1.497(9) . ?
C22 H22A 0.9900 . ?
C22 H22B 0.9900 . ?
C23 C24 1.520(10) . ?
C23 H23A 0.9900 . ?
C23 H23B 0.9900 . ?
C24 H24A 0.9900 . ?
C24 H24B 0.9900 . ?
C26 C27 1.330(9) . ?
C26 H26 0.9500 . ?
C27 H27 0.9500 . ?
C28 C29 1.504(8) . ?
C28 H28A 0.9900 . ?
C28 H28B 0.9900 . ?
C29 C30 1.397(8) . ?
C29 C34 1.399(8) . ?
C30 C31 1.390(9) . ?
C30 H30 0.9500 . ?
C31 C32 1.374(10) . ?
C31 H31 0.9500 . ?
C32 C33 1.395(9) . ?
C32 H32 0.9500 . ?
C33 C34 1.402(8) . ?
C33 H33 0.9500 . ?
C35 C36 1.356(15) . ?
C35 C40 1.419(18) . ?
C35 C41A 1.51(2) . ?
C36 C37 1.356(11) . ?
C36 H36 0.9500 . ?
C37 C38 1.401(12) . ?
C37 H37 0.9500 . ?
C38 C39 1.396(11) . ?
C38 H38 0.9500 . ?
C39 C40 1.381(16) . ?
C39 H39 0.9500 . ?
C40 C41 1.519(13) . ?

loop_
_platon_squeeze_void_nr
_platon_squeeze_void_average_x
_platon_squeeze_void_average_y
_platon_squeeze_void_average_z
_platon_squeeze_void_volume
_platon_squeeze_void_count_electrons
1 0.500 1.000 1.000 48.7 7.5
